data_7707142
loop_
_publ_author_name
'Tamm, Nadezhda B.'
'Markov, Vitaliy Yu'
'Troyanov, Sergey I.'

_publ_section_title
;
 Trifluoromethyl derivatives of pentagon-fused C<sub>60</sub>:
 <sup>1809</sup>C<sub>60</sub>(CF<sub>3</sub>)<sub>n</sub> (n = 10, 12,
 14, 16).
;
_journal_issue 17
_journal_name_full 'Dalton transactions (Cambridge, England : 2003)'
_journal_page_first 5765
_journal_page_last 5769
_journal_paper_doi 10.1039/d1dt00493j
_journal_volume 50
_journal_year 2021
_chemical_formula_sum 'C79.5 H4 F48'
_chemical_formula_weight 1870.83
_space_group_crystal_system triclinic
_space_group_IT_number 2
_space_group_name_Hall '-P 1'
_space_group_name_H-M_alt 'P -1'
_atom_sites_solution_secondary difmap
_audit_creation_method SHELXL-2014/7
_audit_update_record
;
2021-03-29 deposited with the CCDC.	2021-03-30 downloaded from the CCDC.
;
_cell_angle_alpha 102.010(10)
_cell_angle_beta 90.670(10)
_cell_angle_gamma 115.740(10)
_cell_formula_units_Z 2
_cell_length_a 12.4840(10)
_cell_length_b 13.2980(10)
_cell_length_c 20.898(2)
_cell_measurement_reflns_used 9950
_cell_measurement_temperature 100(2)
_cell_measurement_theta_max 32
_cell_measurement_theta_min 4
_cell_volume 3036.1(5)
_computing_cell_refinement XDS
_computing_data_collection XDS
_computing_data_reduction XDS
_computing_molecular_graphics fotoshop-CS6
_computing_publication_material Word2007
_computing_structure_refinement 'SHELXL-2014/7 (Sheldrick, 2014)'
_computing_structure_solution SHELXD
_diffrn_ambient_temperature 100(2)
_diffrn_measured_fraction_theta_full 0.903
_diffrn_measured_fraction_theta_max 0.731
_diffrn_measurement_device_type Pilatus2M
_diffrn_measurement_method HPC
_diffrn_radiation_type synchrotron
_diffrn_radiation_wavelength 0.8266
_diffrn_reflns_av_R_equivalents 0.0931
_diffrn_reflns_av_unetI/netI 0.1080
_diffrn_reflns_Laue_measured_fraction_full 0.903
_diffrn_reflns_Laue_measured_fraction_max 0.731
_diffrn_reflns_limit_h_max 17
_diffrn_reflns_limit_h_min -18
_diffrn_reflns_limit_k_max 16
_diffrn_reflns_limit_k_min -15
_diffrn_reflns_limit_l_max 29
_diffrn_reflns_limit_l_min -29
_diffrn_reflns_number 44837
_diffrn_reflns_point_group_measured_fraction_full 0.903
_diffrn_reflns_point_group_measured_fraction_max 0.731
_diffrn_reflns_theta_full 29.450
_diffrn_reflns_theta_max 36.845
_diffrn_reflns_theta_min 2.093
_diffrn_source 'BL 14.2 PSF, BESSY, Berlin, Germany'
_exptl_absorpt_coefficient_mu 0.326
_exptl_absorpt_correction_type none
_exptl_crystal_colour yellow
_exptl_crystal_density_diffrn 2.046
_exptl_crystal_description block
_exptl_crystal_F_000 1826
_exptl_crystal_size_max 0.030
_exptl_crystal_size_mid 0.020
_exptl_crystal_size_min 0.020
_refine_diff_density_max 0.586
_refine_diff_density_min -0.488
_refine_diff_density_rms 0.090
_refine_ls_extinction_method none
_refine_ls_goodness_of_fit_ref 1.008
_refine_ls_hydrogen_treatment undef
_refine_ls_matrix_type full
_refine_ls_number_parameters 1154
_refine_ls_number_reflns 14194
_refine_ls_number_restraints 22
_refine_ls_restrained_S_all 1.012
_refine_ls_R_factor_all 0.1774
_refine_ls_R_factor_gt 0.0820
_refine_ls_shift/su_max 0.024
_refine_ls_shift/su_mean 0.001
_refine_ls_structure_factor_coef Fsqd
_refine_ls_weighting_details 'w=1/[\s^2^(Fo^2^)+(0.1050P)^2^] where P=(Fo^2^+2Fc^2^)/3'
_refine_ls_weighting_scheme calc
_refine_ls_wR_factor_gt 0.1852
_refine_ls_wR_factor_ref 0.2140
_reflns_Friedel_coverage 0.000
_reflns_number_gt 6826
_reflns_number_total 14194
_reflns_threshold_expression 'I > 2\s(I)'
_cod_data_source_file d1dt00493j2.cif
_cod_data_source_block 60sbm4p7p1
_cod_depositor_comments 'Adding full bibliography for 7707141--7707143.cif.'
_cod_original_formula_sum 'C79.50 H4 F48'
_cod_database_code 7707142
_shelx_shelxl_version_number 2014/7
_shelx_space_group_comment
;
The symmetry employed for this shelxl refinement is uniquely defined
by the following loop, which should always be used as a source of
symmetry information in preference to the above space-group names.
They are only intended as comments.
;
_shelx_estimated_absorpt_t_min 0.993
_shelx_estimated_absorpt_t_max 0.996

loop_
_space_group_symop_operation_xyz
'x, y, z'
'-x, -y, -z'

loop_
_atom_site_label
_atom_site_type_symbol
_atom_site_fract_x
_atom_site_fract_y
_atom_site_fract_z
_atom_site_U_iso_or_equiv
_atom_site_adp_type
_atom_site_occupancy
_atom_site_site_symmetry_order
_atom_site_calc_flag
_atom_site_refinement_flags_posn
_atom_site_refinement_flags_adp
_atom_site_refinement_flags_occupancy
_atom_site_disorder_assembly
_atom_site_disorder_group
F1 F 0.9090(2) 0.3022(3) 0.37907(15) 0.0495(7) Uani 1 1 d . . . . .
F2 F 0.7965(3) 0.3361(3) 0.44768(13) 0.0490(7) Uani 1 1 d . . . . .
F3 F 0.7336(3) 0.1719(2) 0.38072(16) 0.0548(8) Uani 1 1 d . . . . .
F4 F 1.0042(2) 0.5407(3) 0.43876(14) 0.0458(7) Uani 1 1 d . . . . .
F5 F 0.8785(2) 0.5727(2) 0.49911(13) 0.0454(7) Uani 1 1 d . . . . .
F6 F 1.0217(2) 0.7118(2) 0.47077(14) 0.0495(7) Uani 1 1 d . . . . .
F7 F 1.1395(2) 0.7310(3) 0.36125(16) 0.0533(8) Uani 1 1 d . . . . .
F8 F 1.1255(3) 0.8876(3) 0.37305(18) 0.0619(9) Uani 1 1 d . . . . .
F9 F 1.1513(2) 0.8043(3) 0.27902(15) 0.0537(8) Uani 1 1 d . . . . .
F10 F 0.7083(3) 0.0462(2) 0.20615(16) 0.0531(8) Uani 1 1 d . . . . .
F11 F 0.8344(3) 0.1401(3) 0.14726(15) 0.0571(8) Uani 1 1 d . . . . .
F12 F 0.8788(3) 0.1815(3) 0.25164(16) 0.0560(8) Uani 1 1 d . . . . .
F13 F 0.3950(3) 0.0175(2) 0.31355(15) 0.0487(7) Uani 1 1 d . . . . .
F14 F 0.3197(3) 0.1189(3) 0.36836(16) 0.0556(8) Uani 1 1 d . . . . .
F15 F 0.4956(3) 0.1475(3) 0.39938(16) 0.0622(9) Uani 1 1 d . . . . .
F16 F 0.6402(3) 0.7050(2) 0.51519(13) 0.0485(7) Uani 1 1 d . . . . .
F17 F 0.8277(3) 0.7751(3) 0.50659(14) 0.0508(7) Uani 1 1 d . . . . .
F18 F 0.7291(3) 0.8648(2) 0.48656(15) 0.0522(8) Uani 1 1 d . . . . .
F19 F 0.8100(3) 0.9791(3) 0.37898(17) 0.0621(9) Uani 1 1 d . . . . .
F20 F 0.9703(3) 0.9713(3) 0.40595(18) 0.0655(9) Uani 1 1 d . . . . .
F21 F 0.9452(3) 1.0067(3) 0.31343(18) 0.0725(11) Uani 1 1 d . . . . .
F22 F 1.0936(2) 0.6467(3) 0.14788(15) 0.0467(7) Uani 1 1 d . . . . .
F23 F 0.9948(3) 0.6667(3) 0.07031(14) 0.0508(8) Uani 1 1 d . . . . .
F24 F 1.0769(2) 0.8018(2) 0.15679(15) 0.0500(8) Uani 1 1 d . . . . .
F25 F 0.8965(3) 0.2785(3) 0.07556(15) 0.0582(9) Uani 1 1 d . . . . .
F26 F 0.7971(3) 0.3059(3) 0.00327(14) 0.0546(8) Uani 1 1 d . . . . .
F27 F 0.9542(3) 0.4460(3) 0.05995(15) 0.0543(8) Uani 1 1 d . . . . .
F28 F 0.1480(2) 0.0480(3) 0.22984(15) 0.0534(8) Uani 1 1 d . . . . .
F29 F 0.1833(3) 0.0085(3) 0.12845(15) 0.0532(8) Uani 1 1 d . . . . .
F30 F 0.2889(2) -0.0003(2) 0.20717(15) 0.0507(8) Uani 1 1 d . . . . .
F31 F 0.1224(2) 0.2436(3) 0.28535(15) 0.0506(8) Uani 1 1 d . . . . .
F32 F 0.2006(2) 0.3675(3) 0.37772(14) 0.0517(8) Uani 1 1 d . . . . .
F33 F 0.1333(2) 0.4138(3) 0.29876(15) 0.0529(8) Uani 1 1 d . . . . .
F34 F 0.3896(3) 0.5541(3) 0.47777(14) 0.0485(7) Uani 1 1 d . . . . .
F35 F 0.4608(3) 0.7266(2) 0.46454(14) 0.0511(8) Uani 1 1 d . . . . .
F36 F 0.2950(2) 0.5985(3) 0.41024(14) 0.0507(8) Uani 1 1 d . . . . .
F37 F 0.8860(3) 0.9489(2) 0.18276(16) 0.0524(8) Uani 1 1 d . . . . .
F38 F 0.7355(3) 0.8527(3) 0.10765(15) 0.0542(8) Uani 1 1 d . . . . .
F39 F 0.8996(3) 0.8373(3) 0.09631(16) 0.0595(9) Uani 1 1 d . . . . .
F40 F 0.0749(2) 0.1462(3) 0.15528(15) 0.0524(8) Uani 1 1 d . . . . .
F41 F 0.1597(3) 0.1418(3) 0.06574(14) 0.0559(8) Uani 1 1 d . . . . .
F42 F 0.1365(3) 0.2902(3) 0.11022(16) 0.0545(8) Uani 1 1 d . . . . .
F43 F 0.3513(3) 0.7411(3) 0.21935(16) 0.0570(8) Uani 1 1 d . . . . .
F44 F 0.5186(3) 0.8811(3) 0.26698(17) 0.0574(8) Uani 1 1 d . . . . .
F45 F 0.3915(3) 0.7824(3) 0.32476(15) 0.0514(8) Uani 1 1 d . . . . .
F46 F 0.2555(3) 0.4367(3) 0.03383(15) 0.0591(8) Uani 1 1 d . . . . .
F47 F 0.3489(3) 0.6190(3) 0.07186(16) 0.0603(9) Uani 1 1 d . . . . .
F48 F 0.2062(3) 0.5157(3) 0.12189(15) 0.0581(9) Uani 1 1 d . . . . .
C1 C 0.8894(3) 0.5231(4) 0.3219(2) 0.0300(10) Uani 1 1 d . . . . .
C2 C 0.8369(4) 0.4079(4) 0.2980(2) 0.0299(10) Uani 1 1 d . . . . .
C3 C 0.7453(4) 0.3250(4) 0.3348(2) 0.0326(10) Uani 1 1 d . . . . .
C4 C 0.6717(4) 0.3882(4) 0.3655(2) 0.0295(10) Uani 1 1 d . . . . .
C5 C 0.7270(4) 0.5097(4) 0.3900(2) 0.0299(10) Uani 1 1 d . . . . .
C6 C 0.8623(4) 0.5818(4) 0.3868(2) 0.0309(10) Uani 1 1 d . . . . .
C7 C 0.8823(4) 0.6928(4) 0.3685(2) 0.0321(10) Uani 1 1 d . . . . .
C8 C 0.9599(4) 0.7171(4) 0.3131(2) 0.0321(10) Uani 1 1 d . . . . .
C9 C 0.9287(3) 0.5944(4) 0.2773(2) 0.0308(10) Uani 1 1 d . . . . .
C10 C 0.9003(3) 0.5519(4) 0.2100(2) 0.0305(10) Uani 1 1 d . . . . .
C11 C 0.8453(4) 0.4310(4) 0.1848(2) 0.0296(10) Uani 1 1 d . . . . .
C12 C 0.8222(4) 0.3620(4) 0.2301(2) 0.0291(10) Uani 1 1 d . . . . .
C13 C 0.7364(4) 0.2345(4) 0.2146(2) 0.0314(10) Uani 1 1 d . . . . .
C14 C 0.6706(4) 0.2301(4) 0.2754(2) 0.0306(10) Uani 1 1 d . . . . .
C15 C 0.5542(4) 0.1893(4) 0.2590(2) 0.0309(10) Uani 1 1 d . . . . .
C16 C 0.4735(4) 0.2143(4) 0.3057(2) 0.0323(10) Uani 1 1 d . . . . .
C17 C 0.5482(4) 0.3324(4) 0.3522(2) 0.0296(10) Uani 1 1 d . . . . .
C18 C 0.4795(4) 0.3928(4) 0.3598(2) 0.0317(10) Uani 1 1 d . . . . .
C19 C 0.5313(4) 0.5096(4) 0.3874(2) 0.0319(10) Uani 1 1 d . . . . .
C20 C 0.6555(4) 0.5670(4) 0.4014(2) 0.0303(10) Uani 1 1 d . . . . .
C21 C 0.6973(4) 0.6948(4) 0.4068(2) 0.0354(11) Uani 1 1 d . . . . .
C22 C 0.8086(4) 0.7414(4) 0.3727(2) 0.0340(11) Uani 1 1 d . . . . .
C23 C 0.8280(4) 0.8146(4) 0.3224(2) 0.0346(11) Uani 1 1 d . . . . .
C24 C 0.9011(4) 0.7690(4) 0.2758(3) 0.0367(11) Uani 1 1 d . . . . .
C25 C 0.8750(4) 0.7330(4) 0.2110(2) 0.0321(10) Uani 1 1 d . . . . .
C26 C 0.9014(4) 0.6368(4) 0.1687(2) 0.0337(11) Uani 1 1 d . . . . .
C27 C 0.7893(4) 0.5736(4) 0.1191(2) 0.0315(10) Uani 1 1 d . . . . .
C28 C 0.7353(4) 0.4569(4) 0.0944(2) 0.0337(11) Uani 1 1 d . . . . .
C29 C 0.7810(4) 0.3770(4) 0.1143(2) 0.0337(11) Uani 1 1 d . . . . .
C30 C 0.6606(4) 0.2711(4) 0.1150(2) 0.0337(11) Uani 1 1 d . . . . .
C31 C 0.6394(4) 0.2105(4) 0.1611(2) 0.0309(10) Uani 1 1 d . . . . .
C32 C 0.5259(4) 0.1715(4) 0.1875(2) 0.0342(11) Uani 1 1 d . . . . .
C33 C 0.4333(4) 0.1835(4) 0.1607(2) 0.0347(11) Uani 1 1 d . . . . .
C34 C 0.3286(4) 0.1865(4) 0.1982(2) 0.0383(11) Uani 1 1 d . . . . .
C35 C 0.3787(4) 0.2379(4) 0.2709(2) 0.0322(10) Uani 1 1 d . . . . .
C36 C 0.3775(4) 0.3324(4) 0.3079(2) 0.0344(11) Uani 1 1 d . . . . .
C37 C 0.3155(4) 0.3960(4) 0.2878(2) 0.0349(11) Uani 1 1 d . . . . .
C38 C 0.3908(4) 0.5256(4) 0.3118(2) 0.0353(11) Uani 1 1 d . . . . .
C39 C 0.4723(4) 0.5856(4) 0.3765(2) 0.0322(10) Uani 1 1 d . . . . .
C40 C 0.5875(4) 0.6900(4) 0.3685(2) 0.0349(11) Uani 1 1 d . . . . .
C41 C 0.5976(4) 0.7320(4) 0.3152(2) 0.0365(11) Uani 1 1 d . . . . .
C42 C 0.7102(4) 0.7822(4) 0.2859(2) 0.0360(11) Uani 1 1 d . . . . .
C43 C 0.6870(4) 0.7555(4) 0.2198(2) 0.0342(11) Uani 1 1 d . . . . .
C44 C 0.7782(4) 0.7480(4) 0.1741(2) 0.0371(11) Uani 1 1 d . . . . .
C45 C 0.7194(4) 0.6345(4) 0.1233(2) 0.0348(11) Uani 1 1 d . . . . .
C46 C 0.5984(4) 0.5775(4) 0.1055(2) 0.0363(11) Uani 1 1 d . . . . .
C47 C 0.5416(4) 0.4572(4) 0.0802(2) 0.0342(11) Uani 1 1 d . . . . .
C48 C 0.6110(4) 0.3981(4) 0.0752(2) 0.0342(11) Uani 1 1 d . . . . .
C49 C 0.5653(4) 0.2883(4) 0.0890(2) 0.0333(11) Uani 1 1 d . . . . .
C50 C 0.4529(4) 0.2442(4) 0.1110(2) 0.0333(10) Uani 1 1 d . . . . .
C51 C 0.3800(4) 0.3039(4) 0.1152(2) 0.0343(11) Uani 1 1 d . . . . .
C52 C 0.2887(4) 0.2667(4) 0.1652(2) 0.0368(11) Uani 1 1 d . . . . .
C53 C 0.3060(4) 0.3775(4) 0.2132(2) 0.0343(11) Uani 1 1 d . . . . .
C54 C 0.3534(4) 0.4813(4) 0.1981(2) 0.0365(11) Uani 1 1 d . . . . .
C55 C 0.4063(4) 0.5738(4) 0.2600(2) 0.0360(11) Uani 1 1 d . . . . .
C56 C 0.4951(4) 0.6931(4) 0.2612(2) 0.0362(11) Uani 1 1 d . . . . .
C57 C 0.5598(4) 0.6916(4) 0.1997(2) 0.0359(11) Uani 1 1 d . . . . .
C58 C 0.5146(4) 0.6094(4) 0.1443(2) 0.0354(11) Uani 1 1 d . . . . .
C59 C 0.3922(4) 0.5036(5) 0.1326(2) 0.0407(12) Uani 1 1 d . . . . .
C60 C 0.4225(4) 0.4070(5) 0.0996(2) 0.0372(11) Uani 1 1 d . . . . .
C61 C 0.7970(4) 0.2832(4) 0.3863(2) 0.0351(11) Uani 1 1 d . . . . .
C62 C 0.9433(4) 0.6019(4) 0.4501(2) 0.0381(11) Uani 1 1 d . . . . .
C63 C 1.0968(4) 0.7870(4) 0.3325(3) 0.0395(12) Uani 1 1 d . . . . .
C64 C 0.7912(4) 0.1494(4) 0.2046(2) 0.0386(11) Uani 1 1 d . . . . .
C65 C 0.4192(4) 0.1222(4) 0.3465(2) 0.0368(11) Uani 1 1 d . . . . .
C66 C 0.7240(4) 0.7617(4) 0.4800(2) 0.0418(12) Uani 1 1 d . . . . .
C67 C 0.8905(5) 0.9464(4) 0.3560(3) 0.0449(13) Uani 1 1 d . . . . .
C68 C 1.0189(4) 0.6880(5) 0.1356(3) 0.0419(12) Uani 1 1 d . . . . .
C69 C 0.8590(4) 0.3498(4) 0.0626(2) 0.0382(11) Uani 1 1 d . . . . .
C70 C 0.2335(4) 0.0587(5) 0.1906(3) 0.0474(13) Uani 1 1 d . . . . .
C71 C 0.1898(4) 0.3554(5) 0.3129(3) 0.0433(12) Uani 1 1 d . . . . .
C72 C 0.4029(4) 0.6154(4) 0.4331(2) 0.0414(12) Uani 1 1 d . . . . .
C73 C 0.8274(5) 0.8500(5) 0.1403(3) 0.0463(13) Uani 1 1 d . . . . .
C74 C 0.1613(4) 0.2065(5) 0.1235(3) 0.0460(13) Uani 1 1 d . . . . .
C75 C 0.4383(5) 0.7765(5) 0.2686(3) 0.0440(13) Uani 1 1 d . . . . .
C76 C 0.2988(5) 0.5187(5) 0.0894(3) 0.0498(14) Uani 1 1 d . . . . .
C01 C 0.5354(9) 0.0581(8) -0.0452(5) 0.118(3) Uani 1 1 d D U . . .
C02 C 0.6006(10) 0.0176(8) -0.0099(5) 0.133(5) Uani 1 1 d D U . . .
H02 H 0.6774 0.0392 -0.0247 0.160 Uiso 1 1 calc R U . . .
C03 C 0.5914(11) -0.0430(11) 0.0391(6) 0.292(15) Uani 1 1 d . . . . .
H03 H 0.6431 -0.0653 0.0598 0.350 Uiso 1 1 calc R U . . .
C04 C 0.5422(19) 0.1279(18) -0.0936(9) 0.155(9) Uani 0.5 1 d D U P . .
H04A H 0.6035 0.2071 -0.0761 0.232 Uiso 0.5 1 calc R U P . .
H04B H 0.4645 0.1275 -0.1013 0.232 Uiso 0.5 1 calc R U P . .
H04C H 0.5632 0.0951 -0.1351 0.232 Uiso 0.5 1 calc R U P . .

loop_
_atom_site_aniso_label
_atom_site_aniso_U_11
_atom_site_aniso_U_22
_atom_site_aniso_U_33
_atom_site_aniso_U_23
_atom_site_aniso_U_13
_atom_site_aniso_U_12
F1 0.0408(16) 0.066(2) 0.0578(19) 0.0282(15) 0.0097(14) 0.0328(15)
F2 0.0581(18) 0.060(2) 0.0389(16) 0.0133(14) 0.0030(13) 0.0352(16)
F3 0.0578(19) 0.0369(18) 0.068(2) 0.0209(15) -0.0062(16) 0.0164(15)
F4 0.0385(15) 0.0587(19) 0.0465(16) 0.0073(14) 0.0000(12) 0.0297(14)
F5 0.0420(15) 0.0583(19) 0.0339(15) 0.0109(13) 0.0050(12) 0.0207(14)
F6 0.0415(16) 0.0443(18) 0.0513(18) 0.0059(14) -0.0054(13) 0.0115(14)
F7 0.0313(15) 0.053(2) 0.071(2) 0.0188(16) -0.0003(14) 0.0135(14)
F8 0.0336(15) 0.0420(18) 0.087(2) -0.0084(17) 0.0057(15) 0.0064(13)
F9 0.0309(15) 0.063(2) 0.0612(19) 0.0207(16) 0.0151(14) 0.0129(14)
F10 0.0450(17) 0.0360(17) 0.085(2) 0.0172(15) 0.0194(16) 0.0223(14)
F11 0.075(2) 0.065(2) 0.060(2) 0.0220(16) 0.0319(17) 0.0539(18)
F12 0.0515(18) 0.0490(19) 0.074(2) 0.0004(16) -0.0135(16) 0.0347(15)
F13 0.0588(18) 0.0323(16) 0.0551(18) 0.0113(13) 0.0203(14) 0.0197(14)
F14 0.0520(18) 0.0519(19) 0.073(2) 0.0262(16) 0.0370(16) 0.0269(15)
F15 0.059(2) 0.052(2) 0.060(2) 0.0264(16) -0.0065(16) 0.0045(16)
F16 0.0540(18) 0.0477(17) 0.0390(16) 0.0078(13) 0.0174(13) 0.0191(14)
F17 0.0447(17) 0.0564(19) 0.0429(16) -0.0010(14) 0.0006(13) 0.0205(14)
F18 0.0628(19) 0.0373(17) 0.0526(18) 0.0023(13) 0.0159(15) 0.0223(14)
F19 0.0576(19) 0.0399(18) 0.086(2) -0.0035(16) 0.0187(17) 0.0276(15)
F20 0.059(2) 0.0377(18) 0.086(3) -0.0018(16) -0.0109(18) 0.0163(15)
F21 0.094(3) 0.0327(17) 0.078(2) 0.0148(16) 0.041(2) 0.0148(17)
F22 0.0323(14) 0.0554(19) 0.0637(19) 0.0213(15) 0.0196(13) 0.0262(13)
F23 0.0488(17) 0.065(2) 0.0488(18) 0.0243(15) 0.0273(14) 0.0297(15)
F24 0.0395(16) 0.0380(17) 0.073(2) 0.0189(15) 0.0268(14) 0.0152(13)
F25 0.070(2) 0.078(2) 0.063(2) 0.0256(17) 0.0308(16) 0.0605(19)
F26 0.0468(17) 0.085(2) 0.0366(16) 0.0018(15) 0.0101(13) 0.0390(17)
F27 0.0450(17) 0.0529(18) 0.0612(19) 0.0070(15) 0.0278(14) 0.0207(15)
F28 0.0352(15) 0.0529(19) 0.063(2) 0.0128(15) 0.0150(14) 0.0114(14)
F29 0.0413(16) 0.0519(19) 0.0530(19) 0.0027(15) -0.0014(14) 0.0130(14)
F30 0.0398(16) 0.0416(18) 0.068(2) 0.0134(15) 0.0046(14) 0.0156(14)
F31 0.0301(14) 0.0514(19) 0.0632(19) 0.0117(15) 0.0108(13) 0.0126(13)
F32 0.0411(16) 0.066(2) 0.0468(18) 0.0139(15) 0.0174(13) 0.0221(15)
F33 0.0405(16) 0.067(2) 0.067(2) 0.0222(16) 0.0164(14) 0.0358(15)
F34 0.0522(17) 0.0591(19) 0.0443(16) 0.0191(14) 0.0247(14) 0.0306(15)
F35 0.0518(17) 0.0498(18) 0.0505(17) 0.0024(14) 0.0222(14) 0.0253(15)
F36 0.0388(15) 0.072(2) 0.0482(17) 0.0089(15) 0.0171(13) 0.0333(15)
F37 0.0509(18) 0.0375(17) 0.077(2) 0.0241(16) 0.0231(16) 0.0220(15)
F38 0.0601(19) 0.064(2) 0.062(2) 0.0351(16) 0.0216(16) 0.0400(17)
F39 0.069(2) 0.064(2) 0.075(2) 0.0420(18) 0.0436(18) 0.0446(18)
F40 0.0280(14) 0.059(2) 0.066(2) 0.0152(15) 0.0078(13) 0.0148(13)
F41 0.0401(16) 0.071(2) 0.0443(17) -0.0042(15) -0.0048(13) 0.0217(15)
F42 0.0370(16) 0.067(2) 0.065(2) 0.0169(16) 0.0010(14) 0.0275(15)
F43 0.0547(19) 0.075(2) 0.069(2) 0.0253(17) 0.0147(16) 0.0494(18)
F44 0.0589(19) 0.0456(19) 0.086(2) 0.0270(17) 0.0338(17) 0.0342(16)
F45 0.0541(18) 0.059(2) 0.0616(19) 0.0176(15) 0.0270(15) 0.0416(16)
F46 0.0513(18) 0.082(2) 0.0508(19) 0.0090(17) -0.0005(15) 0.0396(17)
F47 0.060(2) 0.072(2) 0.066(2) 0.0297(18) 0.0104(16) 0.0400(18)
F48 0.0451(17) 0.097(3) 0.0583(19) 0.0289(18) 0.0165(14) 0.0501(18)
C1 0.0197(19) 0.036(3) 0.038(2) 0.009(2) -0.0008(17) 0.0159(19)
C2 0.022(2) 0.033(3) 0.042(3) 0.012(2) 0.0064(18) 0.0170(19)
C3 0.028(2) 0.031(3) 0.040(3) 0.008(2) 0.0052(18) 0.0141(19)
C4 0.033(2) 0.032(3) 0.029(2) 0.0105(19) 0.0092(18) 0.0176(19)
C5 0.028(2) 0.035(3) 0.027(2) 0.0075(18) 0.0038(17) 0.0143(19)
C6 0.026(2) 0.030(3) 0.036(2) 0.0045(19) 0.0006(17) 0.0122(18)
C7 0.026(2) 0.028(3) 0.036(2) 0.0013(19) 0.0029(18) 0.0087(18)
C8 0.025(2) 0.030(3) 0.042(3) 0.010(2) 0.0077(18) 0.0121(19)
C9 0.0176(19) 0.031(3) 0.042(3) 0.006(2) 0.0079(17) 0.0110(18)
C10 0.0194(19) 0.036(3) 0.042(3) 0.013(2) 0.0129(18) 0.0163(19)
C11 0.026(2) 0.040(3) 0.033(2) 0.008(2) 0.0089(17) 0.024(2)
C12 0.025(2) 0.035(3) 0.039(2) 0.011(2) 0.0100(18) 0.0229(19)
C13 0.022(2) 0.033(3) 0.042(3) 0.008(2) 0.0094(18) 0.0156(18)
C14 0.034(2) 0.022(2) 0.041(3) 0.0114(19) 0.0072(19) 0.0153(19)
C15 0.029(2) 0.023(2) 0.042(3) 0.0068(19) 0.0053(19) 0.0120(18)
C16 0.024(2) 0.035(3) 0.036(2) 0.0076(19) 0.0067(18) 0.0116(19)
C17 0.030(2) 0.029(2) 0.035(2) 0.0119(19) 0.0124(18) 0.0157(19)
C18 0.025(2) 0.036(3) 0.033(2) 0.013(2) 0.0104(18) 0.0112(19)
C19 0.035(2) 0.037(3) 0.027(2) 0.0079(19) 0.0146(18) 0.019(2)
C20 0.030(2) 0.035(3) 0.028(2) 0.0082(19) 0.0086(17) 0.0151(19)
C21 0.032(2) 0.037(3) 0.039(3) 0.008(2) 0.0106(19) 0.018(2)
C22 0.038(2) 0.026(2) 0.032(2) -0.0002(19) 0.0061(19) 0.012(2)
C23 0.037(2) 0.029(3) 0.044(3) 0.009(2) 0.014(2) 0.020(2)
C24 0.029(2) 0.026(3) 0.059(3) 0.016(2) 0.023(2) 0.0129(19)
C25 0.026(2) 0.033(3) 0.042(3) 0.016(2) 0.0157(19) 0.0141(19)
C26 0.028(2) 0.034(3) 0.045(3) 0.013(2) 0.0178(19) 0.017(2)
C27 0.030(2) 0.040(3) 0.030(2) 0.013(2) 0.0106(18) 0.019(2)
C28 0.036(2) 0.048(3) 0.029(2) 0.015(2) 0.0173(19) 0.025(2)
C29 0.034(2) 0.039(3) 0.039(3) 0.012(2) 0.0133(19) 0.024(2)
C30 0.033(2) 0.038(3) 0.032(2) -0.001(2) 0.0041(18) 0.023(2)
C31 0.028(2) 0.030(3) 0.034(2) 0.0012(19) 0.0033(18) 0.0160(19)
C32 0.026(2) 0.026(2) 0.041(3) 0.0009(19) 0.0065(19) 0.0065(18)
C33 0.021(2) 0.030(3) 0.044(3) -0.001(2) 0.0012(18) 0.0071(18)
C34 0.030(2) 0.037(3) 0.047(3) 0.011(2) 0.012(2) 0.014(2)
C35 0.021(2) 0.033(3) 0.040(2) 0.010(2) 0.0110(18) 0.0090(18)
C36 0.022(2) 0.046(3) 0.034(2) 0.015(2) 0.0109(18) 0.012(2)
C37 0.023(2) 0.038(3) 0.042(3) 0.010(2) 0.0129(18) 0.0121(19)
C38 0.027(2) 0.043(3) 0.042(3) 0.007(2) 0.0135(19) 0.022(2)
C39 0.035(2) 0.037(3) 0.033(2) 0.013(2) 0.0162(19) 0.021(2)
C40 0.034(2) 0.032(3) 0.040(3) 0.004(2) 0.012(2) 0.017(2)
C41 0.035(2) 0.036(3) 0.044(3) 0.006(2) 0.015(2) 0.022(2)
C42 0.034(2) 0.027(3) 0.053(3) 0.012(2) 0.019(2) 0.018(2)
C43 0.038(2) 0.031(3) 0.051(3) 0.021(2) 0.021(2) 0.026(2)
C44 0.037(2) 0.043(3) 0.044(3) 0.018(2) 0.019(2) 0.025(2)
C45 0.034(2) 0.043(3) 0.036(3) 0.017(2) 0.0132(19) 0.022(2)
C46 0.041(3) 0.053(3) 0.035(3) 0.024(2) 0.015(2) 0.034(2)
C47 0.037(2) 0.048(3) 0.029(2) 0.014(2) 0.0056(19) 0.027(2)
C48 0.031(2) 0.045(3) 0.027(2) 0.003(2) 0.0076(18) 0.021(2)
C49 0.037(2) 0.038(3) 0.024(2) 0.0011(19) 0.0024(18) 0.019(2)
C50 0.026(2) 0.040(3) 0.030(2) -0.002(2) -0.0013(17) 0.016(2)
C51 0.031(2) 0.041(3) 0.031(2) 0.003(2) 0.0023(18) 0.018(2)
C52 0.023(2) 0.041(3) 0.044(3) 0.006(2) 0.0074(19) 0.013(2)
C53 0.0173(19) 0.043(3) 0.043(3) 0.009(2) 0.0046(18) 0.0150(19)
C54 0.028(2) 0.051(3) 0.040(3) 0.012(2) 0.0040(19) 0.027(2)
C55 0.031(2) 0.051(3) 0.039(3) 0.010(2) 0.0087(19) 0.030(2)
C56 0.036(2) 0.037(3) 0.047(3) 0.015(2) 0.017(2) 0.025(2)
C57 0.039(3) 0.044(3) 0.045(3) 0.021(2) 0.018(2) 0.032(2)
C58 0.036(2) 0.047(3) 0.039(3) 0.020(2) 0.011(2) 0.029(2)
C59 0.037(3) 0.054(3) 0.042(3) 0.011(2) 0.010(2) 0.030(2)
C60 0.030(2) 0.054(3) 0.035(2) 0.008(2) 0.0029(19) 0.026(2)
C61 0.034(2) 0.038(3) 0.040(3) 0.016(2) 0.0072(19) 0.019(2)
C62 0.036(2) 0.035(3) 0.042(3) 0.006(2) 0.001(2) 0.016(2)
C63 0.030(2) 0.036(3) 0.051(3) 0.011(2) 0.007(2) 0.013(2)
C64 0.039(3) 0.034(3) 0.047(3) 0.009(2) 0.011(2) 0.020(2)
C65 0.029(2) 0.036(3) 0.040(3) 0.006(2) 0.007(2) 0.012(2)
C66 0.042(3) 0.040(3) 0.043(3) 0.007(2) 0.011(2) 0.019(2)
C67 0.040(3) 0.034(3) 0.059(3) 0.008(2) 0.012(3) 0.016(2)
C68 0.032(2) 0.048(3) 0.054(3) 0.017(2) 0.020(2) 0.023(2)
C69 0.034(2) 0.047(3) 0.040(3) 0.009(2) 0.011(2) 0.024(2)
C70 0.037(3) 0.052(3) 0.050(3) 0.005(3) 0.004(2) 0.021(3)
C71 0.030(2) 0.057(4) 0.047(3) 0.012(3) 0.011(2) 0.023(2)
C72 0.041(3) 0.041(3) 0.041(3) 0.007(2) 0.013(2) 0.018(2)
C73 0.043(3) 0.049(3) 0.056(3) 0.020(3) 0.021(2) 0.025(3)
C74 0.033(3) 0.065(4) 0.041(3) 0.008(3) 0.004(2) 0.026(3)
C75 0.042(3) 0.050(3) 0.053(3) 0.019(3) 0.019(2) 0.029(3)
C76 0.051(3) 0.067(4) 0.043(3) 0.014(3) 0.013(2) 0.036(3)
C01 0.126(7) 0.086(6) 0.102(6) -0.050(5) -0.015(5) 0.044(5)
C02 0.151(9) 0.094(7) 0.135(8) -0.077(6) -0.080(7) 0.085(7)
C03 0.48(3) 0.190(16) 0.220(17) -0.149(14) -0.27(2) 0.25(2)
C04 0.177(17) 0.144(16) 0.150(16) -0.022(12) -0.049(13) 0.105(13)

loop_
_atom_type_symbol
_atom_type_description
_atom_type_scat_dispersion_real
_atom_type_scat_dispersion_imag
_atom_type_scat_source
C C 0.0033 0.0016 'International Tables Vol C Tables 4.2.6.8 and 6.1.1.4'
F F 0.0171 0.0103 'International Tables Vol C Tables 4.2.6.8 and 6.1.1.4'
H H 0.0000 0.0000 'International Tables Vol C Tables 4.2.6.8 and 6.1.1.4'

loop_
_geom_angle_atom_site_label_1
_geom_angle_atom_site_label_2
_geom_angle_atom_site_label_3
_geom_angle
_geom_angle_site_symmetry_1
_geom_angle_site_symmetry_3
_geom_angle_publ_flag
C2 C1 C9 118.7(4) . . ?
C2 C1 C6 123.1(4) . . ?
C9 C1 C6 113.0(4) . . ?
C1 C2 C12 119.8(4) . . ?
C1 C2 C3 122.0(4) . . ?
C12 C2 C3 113.0(4) . . ?
C14 C3 C2 98.2(3) . . ?
C14 C3 C4 109.4(3) . . ?
C2 C3 C4 105.1(4) . . ?
C14 C3 C61 113.6(4) . . ?
C2 C3 C61 116.6(4) . . ?
C4 C3 C61 112.7(4) . . ?
C17 C4 C5 117.7(4) . . ?
C17 C4 C3 118.8(4) . . ?
C5 C4 C3 120.9(4) . . ?
C20 C5 C4 119.4(4) . . ?
C20 C5 C6 118.2(4) . . ?
C4 C5 C6 120.5(4) . . ?
C7 C6 C1 98.0(3) . . ?
C7 C6 C5 109.4(3) . . ?
C1 C6 C5 105.4(3) . . ?
C7 C6 C62 112.9(4) . . ?
C1 C6 C62 116.2(4) . . ?
C5 C6 C62 113.7(4) . . ?
C22 C7 C8 113.1(4) . . ?
C22 C7 C6 127.6(4) . . ?
C8 C7 C6 112.9(4) . . ?
C24 C8 C7 101.2(3) . . ?
C24 C8 C9 111.2(4) . . ?
C7 C8 C9 99.1(3) . . ?
C24 C8 C63 116.4(4) . . ?
C7 C8 C63 117.1(4) . . ?
C9 C8 C63 110.4(3) . . ?
C10 C9 C1 122.3(4) . . ?
C10 C9 C8 124.6(4) . . ?
C1 C9 C8 109.2(4) . . ?
C9 C10 C11 118.3(4) . . ?
C9 C10 C26 117.0(4) . . ?
C11 C10 C26 122.9(4) . . ?
C12 C11 C10 117.7(4) . . ?
C12 C11 C29 119.2(4) . . ?
C10 C11 C29 120.8(4) . . ?
C2 C12 C11 121.8(4) . . ?
C2 C12 C13 109.6(4) . . ?
C11 C12 C13 124.4(4) . . ?
C31 C13 C14 101.8(3) . . ?
C31 C13 C12 108.3(4) . . ?
C14 C13 C12 99.8(3) . . ?
C31 C13 C64 115.5(4) . . ?
C14 C13 C64 111.7(4) . . ?
C12 C13 C64 117.5(3) . . ?
C15 C14 C3 126.4(4) . . ?
C15 C14 C13 111.0(4) . . ?
C3 C14 C13 112.8(4) . . ?
C14 C15 C32 111.2(4) . . ?
C14 C15 C16 122.5(4) . . ?
C32 C15 C16 119.6(4) . . ?
C15 C16 C17 107.6(3) . . ?
C15 C16 C65 112.1(4) . . ?
C17 C16 C65 109.7(4) . . ?
C15 C16 C35 112.2(4) . . ?
C17 C16 C35 100.6(4) . . ?
C65 C16 C35 113.7(3) . . ?
C4 C17 C18 121.6(4) . . ?
C4 C17 C16 126.4(4) . . ?
C18 C17 C16 108.3(4) . . ?
C19 C18 C17 121.0(4) . . ?
C19 C18 C36 124.5(4) . . ?
C17 C18 C36 107.5(4) . . ?
C18 C19 C20 117.8(4) . . ?
C18 C19 C39 122.3(4) . . ?
C20 C19 C39 114.7(4) . . ?
C19 C20 C5 122.1(4) . . ?
C19 C20 C21 109.2(4) . . ?
C5 C20 C21 125.6(4) . . ?
C22 C21 C20 109.6(3) . . ?
C22 C21 C66 109.6(4) . . ?
C20 C21 C66 110.8(4) . . ?
C22 C21 C40 111.8(4) . . ?
C20 C21 C40 99.8(4) . . ?
C66 C21 C40 114.7(4) . . ?
C7 C22 C21 120.1(4) . . ?
C7 C22 C23 111.5(4) . . ?
C21 C22 C23 125.4(4) . . ?
C42 C23 C22 108.9(4) . . ?
C42 C23 C24 108.9(4) . . ?
C22 C23 C24 100.0(4) . . ?
C42 C23 C67 110.4(4) . . ?
C22 C23 C67 111.8(4) . . ?
C24 C23 C67 116.4(4) . . ?
C25 C24 C8 120.4(4) . . ?
C25 C24 C23 124.3(4) . . ?
C8 C24 C23 108.9(4) . . ?
C24 C25 C44 122.1(4) . . ?
C24 C25 C26 123.6(4) . . ?
C44 C25 C26 110.8(4) . . ?
C27 C26 C10 107.1(4) . . ?
C27 C26 C25 100.4(3) . . ?
C10 C26 C25 110.6(4) . . ?
C27 C26 C68 112.9(4) . . ?
C10 C26 C68 113.3(4) . . ?
C25 C26 C68 111.7(4) . . ?
C28 C27 C45 119.3(4) . . ?
C28 C27 C26 123.5(4) . . ?
C45 C27 C26 111.9(4) . . ?
C27 C28 C48 120.1(4) . . ?
C27 C28 C29 123.3(4) . . ?
C48 C28 C29 110.6(4) . . ?
C28 C29 C11 108.7(4) . . ?
C28 C29 C30 100.5(4) . . ?
C11 C29 C30 109.1(4) . . ?
C28 C29 C69 110.3(4) . . ?
C11 C29 C69 114.3(4) . . ?
C30 C29 C69 113.0(4) . . ?
C31 C30 C49 118.4(4) . . ?
C31 C30 C29 123.9(4) . . ?
C49 C30 C29 108.7(4) . . ?
C30 C31 C32 120.6(4) . . ?
C30 C31 C13 121.9(4) . . ?
C32 C31 C13 108.7(4) . . ?
C33 C32 C31 120.8(4) . . ?
C33 C32 C15 123.5(4) . . ?
C31 C32 C15 105.8(4) . . ?
C32 C33 C50 119.1(4) . . ?
C32 C33 C34 123.8(4) . . ?
C50 C33 C34 111.3(4) . . ?
C35 C34 C33 106.5(4) . . ?
C35 C34 C70 108.3(4) . . ?
C33 C34 C70 106.9(4) . . ?
C35 C34 C52 113.8(4) . . ?
C33 C34 C52 103.7(4) . . ?
C70 C34 C52 116.8(4) . . ?
C36 C35 C34 125.1(4) . . ?
C36 C35 C16 108.1(4) . . ?
C34 C35 C16 124.0(4) . . ?
C35 C36 C18 111.3(4) . . ?
C35 C36 C37 125.7(4) . . ?
C18 C36 C37 119.2(4) . . ?
C36 C37 C53 109.1(4) . . ?
C36 C37 C38 111.3(4) . . ?
C53 C37 C38 103.1(4) . . ?
C36 C37 C71 110.0(4) . . ?
C53 C37 C71 111.5(4) . . ?
C38 C37 C71 111.6(4) . . ?
C55 C38 C39 122.4(4) . . ?
C55 C38 C37 109.0(4) . . ?
C39 C38 C37 125.1(4) . . ?
C38 C39 C19 106.8(4) . . ?
C38 C39 C40 111.2(4) . . ?
C19 C39 C40 97.2(3) . . ?
C38 C39 C72 111.0(4) . . ?
C19 C39 C72 116.1(4) . . ?
C40 C39 C72 113.6(4) . . ?
C41 C40 C39 121.6(4) . . ?
C41 C40 C21 121.6(4) . . ?
C39 C40 C21 110.0(4) . . ?
C40 C41 C42 124.1(4) . . ?
C40 C41 C56 124.2(4) . . ?
C42 C41 C56 107.3(4) . . ?
C43 C42 C41 109.7(4) . . ?
C43 C42 C23 124.8(4) . . ?
C41 C42 C23 121.5(4) . . ?
C42 C43 C57 110.7(4) . . ?
C42 C43 C44 122.7(4) . . ?
C57 C43 C44 122.0(4) . . ?
C45 C44 C43 108.5(4) . . ?
C45 C44 C25 101.3(4) . . ?
C43 C44 C25 109.9(4) . . ?
C45 C44 C73 110.8(4) . . ?
C43 C44 C73 111.6(4) . . ?
C25 C44 C73 114.2(4) . . ?
C46 C45 C27 120.7(4) . . ?
C46 C45 C44 122.3(4) . . ?
C27 C45 C44 111.6(4) . . ?
C45 C46 C47 120.4(4) . . ?
C45 C46 C58 121.6(4) . . ?
C47 C46 C58 108.0(4) . . ?
C48 C47 C46 118.6(4) . . ?
C48 C47 C60 120.4(4) . . ?
C46 C47 C60 110.8(4) . . ?
C47 C48 C28 120.8(4) . . ?
C47 C48 C49 120.1(4) . . ?
C28 C48 C49 109.4(4) . . ?
C50 C49 C48 118.5(4) . . ?
C50 C49 C30 121.4(4) . . ?
C48 C49 C30 110.0(4) . . ?
C49 C50 C33 119.4(4) . . ?
C49 C50 C51 121.5(4) . . ?
C33 C50 C51 110.5(4) . . ?
C60 C51 C50 119.6(4) . . ?
C60 C51 C52 124.3(4) . . ?
C50 C51 C52 110.6(4) . . ?
C53 C52 C51 105.8(4) . . ?
C53 C52 C74 110.6(4) . . ?
C51 C52 C74 105.5(4) . . ?
C53 C52 C34 113.5(4) . . ?
C51 C52 C34 103.1(3) . . ?
C74 C52 C34 117.0(4) . . ?
C54 C53 C37 108.6(4) . . ?
C54 C53 C52 123.5(4) . . ?
C37 C53 C52 124.7(4) . . ?
C53 C54 C55 109.4(4) . . ?
C53 C54 C59 125.7(4) . . ?
C55 C54 C59 121.0(4) . . ?
C38 C55 C56 124.5(4) . . ?
C38 C55 C54 109.2(4) . . ?
C56 C55 C54 123.4(4) . . ?
C55 C56 C41 109.3(4) . . ?
C55 C56 C57 108.7(4) . . ?
C41 C56 C57 101.0(3) . . ?
C55 C56 C75 112.5(4) . . ?
C41 C56 C75 112.2(4) . . ?
C57 C56 C75 112.6(4) . . ?
C58 C57 C43 122.2(4) . . ?
C58 C57 C56 124.0(4) . . ?
C43 C57 C56 108.3(4) . . ?
C57 C58 C46 118.0(4) . . ?
C57 C58 C59 125.8(4) . . ?
C46 C58 C59 108.3(4) . . ?
C54 C59 C60 106.7(4) . . ?
C54 C59 C58 108.7(4) . . ?
C60 C59 C58 102.3(4) . . ?
C54 C59 C76 113.4(4) . . ?
C60 C59 C76 114.0(4) . . ?
C58 C59 C76 111.0(4) . . ?
C51 C60 C47 119.7(4) . . ?
C51 C60 C59 123.8(4) . . ?
C47 C60 C59 108.7(4) . . ?
F3 C61 F1 107.2(4) . . ?
F3 C61 F2 107.5(4) . . ?
F1 C61 F2 107.1(4) . . ?
F3 C61 C3 111.1(4) . . ?
F1 C61 C3 112.0(4) . . ?
F2 C61 C3 111.7(4) . . ?
F4 C62 F6 107.8(4) . . ?
F4 C62 F5 108.4(4) . . ?
F6 C62 F5 107.2(4) . . ?
F4 C62 C6 110.8(4) . . ?
F6 C62 C6 111.2(4) . . ?
F5 C62 C6 111.2(4) . . ?
F7 C63 F8 108.0(4) . . ?
F7 C63 F9 107.1(4) . . ?
F8 C63 F9 108.6(4) . . ?
F7 C63 C8 111.2(4) . . ?
F8 C63 C8 112.1(4) . . ?
F9 C63 C8 109.7(4) . . ?
F12 C64 F10 108.5(4) . . ?
F12 C64 F11 108.1(4) . . ?
F10 C64 F11 107.3(4) . . ?
F12 C64 C13 110.6(4) . . ?
F10 C64 C13 109.6(4) . . ?
F11 C64 C13 112.7(4) . . ?
F14 C65 F13 107.4(4) . . ?
F14 C65 F15 106.7(4) . . ?
F13 C65 F15 107.0(4) . . ?
F14 C65 C16 111.7(4) . . ?
F13 C65 C16 113.7(4) . . ?
F15 C65 C16 110.0(4) . . ?
F18 C66 F17 107.9(4) . . ?
F18 C66 F16 107.9(4) . . ?
F17 C66 F16 107.1(4) . . ?
F18 C66 C21 111.9(4) . . ?
F17 C66 C21 110.8(4) . . ?
F16 C66 C21 111.0(4) . . ?
F19 C67 F21 108.7(5) . . ?
F19 C67 F20 107.4(4) . . ?
F21 C67 F20 108.1(4) . . ?
F19 C67 C23 109.8(4) . . ?
F21 C67 C23 110.7(4) . . ?
F20 C67 C23 112.0(4) . . ?
F22 C68 F24 107.2(4) . . ?
F22 C68 F23 108.5(4) . . ?
F24 C68 F23 106.1(4) . . ?
F22 C68 C26 112.2(4) . . ?
F24 C68 C26 111.5(4) . . ?
F23 C68 C26 111.1(4) . . ?
F25 C69 F26 108.5(4) . . ?
F25 C69 F27 107.8(4) . . ?
F26 C69 F27 107.4(4) . . ?
F25 C69 C29 113.1(4) . . ?
F26 C69 C29 110.0(4) . . ?
F27 C69 C29 109.8(4) . . ?
F28 C70 F29 109.2(4) . . ?
F28 C70 F30 107.0(4) . . ?
F29 C70 F30 107.0(4) . . ?
F28 C70 C34 112.9(4) . . ?
F29 C70 C34 111.9(4) . . ?
F30 C70 C34 108.4(4) . . ?
F33 C71 F32 108.7(4) . . ?
F33 C71 F31 108.7(4) . . ?
F32 C71 F31 107.4(4) . . ?
F33 C71 C37 112.1(4) . . ?
F32 C71 C37 110.1(4) . . ?
F31 C71 C37 109.7(4) . . ?
F34 C72 F36 108.3(4) . . ?
F34 C72 F35 107.4(4) . . ?
F36 C72 F35 106.0(4) . . ?
F34 C72 C39 112.1(4) . . ?
F36 C72 C39 111.8(4) . . ?
F35 C72 C39 111.0(4) . . ?
F37 C73 F39 108.7(4) . . ?
F37 C73 F38 108.3(4) . . ?
F39 C73 F38 107.2(4) . . ?
F37 C73 C44 112.3(4) . . ?
F39 C73 C44 111.0(4) . . ?
F38 C73 C44 109.2(4) . . ?
F40 C74 F41 110.1(5) . . ?
F40 C74 F42 107.2(4) . . ?
F41 C74 F42 106.2(4) . . ?
F40 C74 C52 113.0(4) . . ?
F41 C74 C52 112.2(4) . . ?
F42 C74 C52 107.7(4) . . ?
F45 C75 F44 108.3(4) . . ?
F45 C75 F43 108.2(4) . . ?
F44 C75 F43 107.9(4) . . ?
F45 C75 C56 110.9(4) . . ?
F44 C75 C56 111.1(4) . . ?
F43 C75 C56 110.3(4) . . ?
F46 C76 F48 107.7(4) . . ?
F46 C76 F47 106.7(4) . . ?
F48 C76 F47 107.8(4) . . ?
F46 C76 C59 111.8(4) . . ?
F48 C76 C59 111.4(4) . . ?
F47 C76 C59 111.2(4) . . ?
C02 C01 C04 144.8(12) . . ?
C02 C01 C03 127.9(11) . 2_655 ?
C04 C01 C03 87.2(6) . 2_655 ?
C01 C02 C03 142.3(11) . . ?
C02 C03 C01 89.8(9) . 2_655 ?

loop_
_geom_bond_atom_site_label_1
_geom_bond_atom_site_label_2
_geom_bond_distance
_geom_bond_site_symmetry_2
_geom_bond_publ_flag
F1 C61 1.325(5) . ?
F2 C61 1.330(5) . ?
F3 C61 1.318(5) . ?
F4 C62 1.326(5) . ?
F5 C62 1.328(5) . ?
F6 C62 1.329(5) . ?
F7 C63 1.312(6) . ?
F8 C63 1.320(6) . ?
F9 C63 1.325(5) . ?
F10 C64 1.320(6) . ?
F11 C64 1.323(5) . ?
F12 C64 1.319(6) . ?
F13 C65 1.317(5) . ?
F14 C65 1.315(5) . ?
F15 C65 1.337(6) . ?
F16 C66 1.330(5) . ?
F17 C66 1.327(6) . ?
F18 C66 1.322(6) . ?
F19 C67 1.316(6) . ?
F20 C67 1.318(6) . ?
F21 C67 1.318(6) . ?
F22 C68 1.317(6) . ?
F23 C68 1.337(6) . ?
F24 C68 1.331(6) . ?
F25 C69 1.298(6) . ?
F26 C69 1.326(5) . ?
F27 C69 1.327(6) . ?
F28 C70 1.330(6) . ?
F29 C70 1.334(6) . ?
F30 C70 1.340(6) . ?
F31 C71 1.340(6) . ?
F32 C71 1.329(6) . ?
F33 C71 1.325(6) . ?
F34 C72 1.330(6) . ?
F35 C72 1.340(6) . ?
F36 C72 1.330(6) . ?
F37 C73 1.309(6) . ?
F38 C73 1.347(6) . ?
F39 C73 1.332(5) . ?
F40 C74 1.318(6) . ?
F41 C74 1.322(6) . ?
F42 C74 1.356(6) . ?
F43 C75 1.337(6) . ?
F44 C75 1.323(6) . ?
F45 C75 1.321(5) . ?
F46 C76 1.332(6) . ?
F47 C76 1.337(7) . ?
F48 C76 1.338(6) . ?
C1 C2 1.352(6) . ?
C1 C9 1.409(6) . ?
C1 C6 1.537(6) . ?
C2 C12 1.398(6) . ?
C2 C3 1.548(6) . ?
C3 C14 1.518(6) . ?
C3 C4 1.556(6) . ?
C3 C61 1.559(7) . ?
C4 C17 1.384(6) . ?
C4 C5 1.424(6) . ?
C5 C20 1.397(6) . ?
C5 C6 1.549(6) . ?
C6 C7 1.518(7) . ?
C6 C62 1.559(7) . ?
C7 C22 1.330(6) . ?
C7 C8 1.516(6) . ?
C8 C24 1.507(7) . ?
C8 C9 1.518(6) . ?
C8 C63 1.547(6) . ?
C9 C10 1.380(6) . ?
C10 C11 1.419(6) . ?
C10 C26 1.553(7) . ?
C11 C12 1.399(6) . ?
C11 C29 1.537(6) . ?
C12 C13 1.521(6) . ?
C13 C31 1.517(6) . ?
C13 C14 1.518(6) . ?
C13 C64 1.539(6) . ?
C14 C15 1.323(6) . ?
C15 C32 1.478(7) . ?
C15 C16 1.502(6) . ?
C16 C17 1.533(6) . ?
C16 C65 1.551(7) . ?
C16 C35 1.558(6) . ?
C17 C18 1.398(6) . ?
C18 C19 1.381(6) . ?
C18 C36 1.469(6) . ?
C19 C20 1.393(6) . ?
C19 C39 1.535(6) . ?
C20 C21 1.524(7) . ?
C21 C22 1.510(6) . ?
C21 C66 1.551(7) . ?
C21 C40 1.549(7) . ?
C22 C23 1.529(7) . ?
C23 C42 1.489(7) . ?
C23 C24 1.550(6) . ?
C23 C67 1.568(7) . ?
C24 C25 1.325(7) . ?
C25 C44 1.532(7) . ?
C25 C26 1.560(6) . ?
C26 C27 1.523(6) . ?
C26 C68 1.564(6) . ?
C27 C28 1.371(7) . ?
C27 C45 1.418(6) . ?
C28 C48 1.407(6) . ?
C28 C29 1.527(7) . ?
C29 C30 1.554(7) . ?
C29 C69 1.555(6) . ?
C30 C31 1.339(7) . ?
C30 C49 1.426(6) . ?
C31 C32 1.442(6) . ?
C32 C33 1.362(7) . ?
C33 C50 1.406(7) . ?
C33 C34 1.542(6) . ?
C34 C35 1.530(7) . ?
C34 C70 1.566(7) . ?
C34 C52 1.620(7) . ?
C35 C36 1.338(6) . ?
C36 C37 1.484(7) . ?
C37 C53 1.522(7) . ?
C37 C38 1.525(7) . ?
C37 C71 1.559(6) . ?
C38 C55 1.345(7) . ?
C38 C39 1.521(7) . ?
C39 C40 1.547(6) . ?
C39 C72 1.560(6) . ?
C40 C41 1.331(7) . ?
C41 C42 1.473(6) . ?
C41 C56 1.526(7) . ?
C42 C43 1.348(7) . ?
C43 C57 1.444(7) . ?
C43 C44 1.517(6) . ?
C44 C45 1.515(7) . ?
C44 C73 1.549(7) . ?
C45 C46 1.368(6) . ?
C46 C47 1.412(7) . ?
C46 C58 1.481(6) . ?
C47 C48 1.392(6) . ?
C47 C60 1.443(6) . ?
C48 C49 1.414(7) . ?
C49 C50 1.391(6) . ?
C50 C51 1.438(6) . ?
C51 C60 1.352(7) . ?
C51 C52 1.545(6) . ?
C52 C53 1.526(7) . ?
C52 C74 1.582(6) . ?
C53 C54 1.354(7) . ?
C54 C55 1.494(7) . ?
C54 C59 1.502(7) . ?
C55 C56 1.483(7) . ?
C56 C57 1.527(6) . ?
C56 C75 1.540(7) . ?
C57 C58 1.333(7) . ?
C58 C59 1.535(7) . ?
C59 C60 1.526(7) . ?
C59 C76 1.572(7) . ?
C01 C02 1.424(8) . ?
C01 C04 1.488(10) . ?
C01 C03 1.517(9) 2_655 ?
C02 C03 1.406(17) . ?
C03 C01 1.517(9) 2_655 ?
